data_7009827
loop_
_publ_author_name
'Li, Zhaohui'
'Xu, Xingling'
'Khoo, Soo Beng'
'Mok, K. F.'
'Hor, T. S. Andy'

_publ_section_title
;
 Formation and structural relationship of electroactive PtII--HgII
 polymetallic sulfide aggregates
;
_journal_issue 17
_journal_name_full 'Journal of the Chemical Society, Dalton Transactions'
_journal_page_first 2901
_journal_paper_doi 10.1039/b003799k
_journal_year 2000
_chemical_formula_sum 'C90 H77 F12 Hg O P7 Pt2 S2'
_chemical_formula_weight 2274.20
_chemical_name_systematic
; 
 ? 
;
_space_group_IT_number 14
_symmetry_cell_setting monoclinic
_symmetry_space_group_name_Hall '-P 2yn'
_symmetry_space_group_name_H-M 'P 1 21/n 1'
_atom_sites_solution_hydrogens geom
_atom_sites_solution_primary direct
_atom_sites_solution_secondary difmap
_audit_creation_method SHELXL-97
_cell_angle_alpha 90.00
_cell_angle_beta 92.466(1)
_cell_angle_gamma 90.00
_cell_formula_units_Z 4
_cell_length_a 18.1038(3)
_cell_length_b 27.8444(1)
_cell_length_c 20.9295(3)
_cell_measurement_temperature 293(2)
_cell_volume 10540.6(2)
_computing_cell_refinement 'Siemens XSCANS'
_computing_data_collection 'Siemens XSCANS'
_computing_data_reduction 'Siemens SHELXTL'
_computing_molecular_graphics 'Siemens SHELXTL'
_computing_publication_material 'Siemens SHELXTL'
_computing_structure_refinement 'SHELXL-97 (Sheldrick, 1997)'
_computing_structure_solution 'SHELXS-97 (Sheldrick, 1990)'
_diffrn_ambient_temperature 293(2)
_diffrn_measured_fraction_theta_full 0.973
_diffrn_measured_fraction_theta_max 0.973
_diffrn_measurement_method '\w scans'
_diffrn_radiation_monochromator graphite
_diffrn_radiation_source 'fine-focus sealed tube'
_diffrn_radiation_type MoK\a
_diffrn_radiation_wavelength 0.71073
_diffrn_reflns_av_R_equivalents 0.0403
_diffrn_reflns_av_sigmaI/netI 0.0529
_diffrn_reflns_limit_h_max 11
_diffrn_reflns_limit_h_min -22
_diffrn_reflns_limit_k_max 31
_diffrn_reflns_limit_k_min -34
_diffrn_reflns_limit_l_max 25
_diffrn_reflns_limit_l_min -25
_diffrn_reflns_number 56758
_diffrn_reflns_theta_full 26.38
_diffrn_reflns_theta_max 26.38
_diffrn_reflns_theta_min 1.76
_exptl_absorpt_coefficient_mu 4.306
_exptl_absorpt_correction_T_max 0.801
_exptl_absorpt_correction_T_min 0.405
_exptl_absorpt_correction_type Sadabs(Sheldrick,1996)
_exptl_crystal_colour Yellow
_exptl_crystal_density_diffrn 1.433
_exptl_crystal_density_method 'not measured'
_exptl_crystal_description 'Rectangular prism in capillary'
_exptl_crystal_F_000 4424
_exptl_crystal_size_max 0.50
_exptl_crystal_size_mid 0.40
_exptl_crystal_size_min 0.20
_refine_diff_density_max 1.595
_refine_diff_density_min -3.951
_refine_diff_density_rms 0.165
_refine_ls_extinction_method none
_refine_ls_goodness_of_fit_ref 1.121
_refine_ls_hydrogen_treatment mixed
_refine_ls_matrix_type full
_refine_ls_number_parameters 1022
_refine_ls_number_reflns 21005
_refine_ls_number_restraints 0
_refine_ls_restrained_S_all 1.121
_refine_ls_R_factor_all 0.0837
_refine_ls_R_factor_gt 0.0520
_refine_ls_shift/su_max 11.250
_refine_ls_shift/su_mean 0.191
_refine_ls_structure_factor_coef Fsqd
_refine_ls_weighting_details 'calc w=1/[\s^2^(Fo^2^)+(0.0758P)^2^+46.1779P] where P=(Fo^2^+2Fc^2^)/3'
_refine_ls_weighting_scheme calc
_refine_ls_wR_factor_gt 0.1534
_refine_ls_wR_factor_ref 0.1707
_reflns_number_gt 14801
_reflns_number_total 21005
_reflns_threshold_expression >2sigma(I)
_cod_data_source_file b003799k.txt
_cod_data_source_block 3
_cod_depositor_comments
;
The following automatic conversions were performed:
'_symmetry_cell_setting' value 'Monoclinic' changed to 'monoclinic'
according to '/home/saulius/struct/CIF-dictionaries/cif_core.dic'
dictionary named 'cif_core.dic' version 2.4.1 from 2010-06-29.

Automatic conversion script
Id: cif_fix_enum 1527 2010-12-29 10:47:43Z saulius 
;
_cod_original_sg_symbol_H-M P2(1)/n
_cod_database_code 7009827

loop_
_symmetry_equiv_pos_as_xyz
'x, y, z'
'-x+1/2, y+1/2, -z+1/2'
'-x, -y, -z'
'x-1/2, -y-1/2, z-1/2'

loop_
_atom_site_label
_atom_site_type_symbol
_atom_site_fract_x
_atom_site_fract_y
_atom_site_fract_z
_atom_site_U_iso_or_equiv
_atom_site_adp_type
_atom_site_occupancy
_atom_site_symmetry_multiplicity
_atom_site_calc_flag
_atom_site_refinement_flags
_atom_site_disorder_assembly
_atom_site_disorder_group
Pt1 Pt 0.143642(18) 0.728267(13) 0.969374(16) 0.03565(10) Uani 1 1 d . . .
Pt2 Pt 0.125749(19) 0.721968(13) 1.125701(16) 0.03757(11) Uani 1 1 d . . .
Hg3 Hg 0.12784(2) 0.627216(15) 1.04025(2) 0.05274(13) Uani 1 1 d . . .
S1 S 0.22155(12) 0.70188(9) 1.05562(10) 0.0389(5) Uani 1 1 d . . .
S2 S 0.04848(12) 0.69755(9) 1.03632(11) 0.0397(5) Uani 1 1 d . . .
P1 P 0.05059(13) 0.74900(10) 0.89416(12) 0.0428(6) Uani 1 1 d . . .
P2 P 0.24336(13) 0.75159(10) 0.91238(12) 0.0411(5) Uani 1 1 d . . .
P3 P 0.22047(14) 0.74027(10) 1.19887(12) 0.0456(6) Uani 1 1 d . . .
P4 P 0.02653(14) 0.73782(10) 1.18805(12) 0.0452(6) Uani 1 1 d . . .
P5 P 0.18260(16) 0.54901(10) 1.03199(14) 0.0507(6) Uani 1 1 d . . .
C1 C -0.0032(6) 0.8009(4) 0.9185(5) 0.055(3) Uani 1 1 d . . .
C2 C 0.0088(7) 0.8210(4) 0.9792(6) 0.064(3) Uani 1 1 d . . .
H2A H 0.0444 0.8084 1.0078 0.077 Uiso 1 1 calc R . .
C3 C -0.0343(10) 0.8609(5) 0.9964(8) 0.097(5) Uani 1 1 d . . .
H3A H -0.0260 0.8752 1.0362 0.117 Uiso 1 1 calc R . .
C4 C -0.0896(11) 0.8790(6) 0.9538(9) 0.108(6) Uani 1 1 d . . .
H4A H -0.1175 0.9055 0.9651 0.129 Uiso 1 1 calc R . .
C5 C -0.1015(10) 0.8581(7) 0.8974(10) 0.111(6) Uani 1 1 d . . .
H5A H -0.1403 0.8690 0.8707 0.134 Uiso 1 1 calc R . .
C6 C -0.0580(7) 0.8201(5) 0.8767(7) 0.082(4) Uani 1 1 d . . .
H6A H -0.0653 0.8077 0.8356 0.098 Uiso 1 1 calc R . .
C7 C -0.0153(5) 0.6992(4) 0.8883(5) 0.049(2) Uani 1 1 d . . .
C8 C 0.0093(7) 0.6535(4) 0.8690(6) 0.068(3) Uani 1 1 d . . .
H8A H 0.0585 0.6487 0.8599 0.082 Uiso 1 1 calc R . .
C9 C -0.0409(10) 0.6159(5) 0.8637(7) 0.093(5) Uani 1 1 d . . .
H9A H -0.0251 0.5862 0.8494 0.111 Uiso 1 1 calc R . .
C10 C -0.1141(11) 0.6216(7) 0.8793(8) 0.107(6) Uani 1 1 d . . .
H10A H -0.1469 0.5959 0.8756 0.128 Uiso 1 1 calc R . .
C11 C -0.1374(8) 0.6651(7) 0.9000(7) 0.089(5) Uani 1 1 d . . .
H11A H -0.1861 0.6688 0.9117 0.107 Uiso 1 1 calc R . .
C12 C -0.0900(6) 0.7041(5) 0.9040(6) 0.065(3) Uani 1 1 d . . .
H12A H -0.1075 0.7337 0.9170 0.078 Uiso 1 1 calc R . .
C13 C 0.0701(6) 0.7632(5) 0.8106(5) 0.058(3) Uani 1 1 d . . .
C14 C 0.0956(6) 0.8091(5) 0.7958(6) 0.070(3) Uani 1 1 d . . .
H14A H 0.1011 0.8321 0.8279 0.084 Uiso 1 1 calc R . .
C15 C 0.1132(8) 0.8208(7) 0.7327(8) 0.103(6) Uani 1 1 d . . .
H15A H 0.1325 0.8508 0.7234 0.124 Uiso 1 1 calc R . .
C16 C 0.1013(10) 0.7869(9) 0.6843(8) 0.114(7) Uani 1 1 d . . .
H16A H 0.1119 0.7945 0.6424 0.136 Uiso 1 1 calc R . .
C17 C 0.0746(9) 0.7434(8) 0.6981(7) 0.109(6) Uani 1 1 d . . .
H17A H 0.0664 0.7213 0.6652 0.130 Uiso 1 1 calc R . .
C18 C 0.0585(8) 0.7299(5) 0.7620(6) 0.078(4) Uani 1 1 d . . .
H18A H 0.0406 0.6994 0.7707 0.094 Uiso 1 1 calc R . .
C19 C 0.2432(6) 0.7166(4) 0.8381(5) 0.050(3) Uani 1 1 d . . .
C20 C 0.2554(6) 0.7354(5) 0.7774(5) 0.062(3) Uani 1 1 d . . .
H20A H 0.2652 0.7680 0.7723 0.075 Uiso 1 1 calc R . .
C21 C 0.2526(8) 0.7047(7) 0.7247(6) 0.087(5) Uani 1 1 d . . .
H21A H 0.2597 0.7171 0.6841 0.104 Uiso 1 1 calc R . .
C22 C 0.2400(9) 0.6576(7) 0.7315(7) 0.094(5) Uani 1 1 d . . .
H22A H 0.2399 0.6379 0.6956 0.112 Uiso 1 1 calc R . .
C23 C 0.2275(8) 0.6378(5) 0.7893(7) 0.082(4) Uani 1 1 d . . .
H23A H 0.2178 0.6051 0.7928 0.098 Uiso 1 1 calc R . .
C24 C 0.2293(7) 0.6676(4) 0.8443(6) 0.063(3) Uani 1 1 d . . .
H24A H 0.2213 0.6545 0.8842 0.075 Uiso 1 1 calc R . .
C25 C 0.2507(6) 0.8154(4) 0.8963(5) 0.054(3) Uani 1 1 d . . .
C26 C 0.2039(7) 0.8476(4) 0.9246(6) 0.068(3) Uani 1 1 d . . .
H26A H 0.1658 0.8355 0.9483 0.081 Uiso 1 1 calc R . .
C27 C 0.2108(9) 0.8968(5) 0.9193(8) 0.093(5) Uani 1 1 d . . .
H27A H 0.1784 0.9175 0.9390 0.112 Uiso 1 1 calc R . .
C28 C 0.2667(13) 0.9142(6) 0.8844(12) 0.132(8) Uani 1 1 d . . .
H28A H 0.2726 0.9472 0.8811 0.158 Uiso 1 1 calc R . .
C29 C 0.3183(10) 0.8825(6) 0.8515(9) 0.102(5) Uani 1 1 d . . .
H29A H 0.3547 0.8944 0.8259 0.123 Uiso 1 1 calc R . .
C30 C 0.3087(7) 0.8339(5) 0.8613(7) 0.075(4) Uani 1 1 d . . .
H30A H 0.3420 0.8126 0.8440 0.090 Uiso 1 1 calc R . .
C31 C 0.3359(5) 0.7412(4) 0.9497(5) 0.047(2) Uani 1 1 d . . .
C32 C 0.3576(6) 0.7708(5) 1.0013(6) 0.062(3) Uani 1 1 d . . .
H32A H 0.3252 0.7940 1.0157 0.075 Uiso 1 1 calc R . .
C33 C 0.4273(7) 0.7656(6) 1.0309(6) 0.079(4) Uani 1 1 d . . .
H33A H 0.4414 0.7848 1.0657 0.095 Uiso 1 1 calc R . .
C34 C 0.4759(7) 0.7318(6) 1.0083(7) 0.084(4) Uani 1 1 d . . .
H34A H 0.5223 0.7279 1.0284 0.100 Uiso 1 1 calc R . .
C35 C 0.4556(7) 0.7037(5) 0.9559(7) 0.079(4) Uani 1 1 d . . .
H35A H 0.4888 0.6817 0.9400 0.095 Uiso 1 1 calc R . .
C36 C 0.3862(6) 0.7083(4) 0.9275(6) 0.060(3) Uani 1 1 d . . .
H36A H 0.3727 0.6891 0.8927 0.071 Uiso 1 1 calc R . .
C37 C 0.2038(6) 0.7481(5) 1.2846(5) 0.054(3) Uani 1 1 d . . .
C38 C 0.2146(8) 0.7125(6) 1.3291(6) 0.080(4) Uani 1 1 d . . .
H38A H 0.2315 0.6825 1.3169 0.096 Uiso 1 1 calc R . .
C39 C 0.2001(10) 0.7214(8) 1.3932(7) 0.104(6) Uani 1 1 d . . .
H39A H 0.2087 0.6974 1.4235 0.124 Uiso 1 1 calc R . .
C40 C 0.1740(9) 0.7642(9) 1.4117(8) 0.108(7) Uani 1 1 d . . .
H40A H 0.1639 0.7690 1.4544 0.130 Uiso 1 1 calc R . .
C41 C 0.1621(8) 0.8004(7) 1.3697(7) 0.093(5) Uani 1 1 d . . .
H41A H 0.1438 0.8298 1.3830 0.112 Uiso 1 1 calc R . .
C42 C 0.1777(7) 0.7928(5) 1.3058(6) 0.071(4) Uani 1 1 d . . .
H42A H 0.1708 0.8177 1.2766 0.086 Uiso 1 1 calc R . .
C43 C 0.2892(6) 0.6917(4) 1.1976(5) 0.053(3) Uani 1 1 d . . .
C44 C 0.2641(7) 0.6449(5) 1.2106(6) 0.070(3) Uani 1 1 d . . .
H44A H 0.2145 0.6395 1.2180 0.084 Uiso 1 1 calc R . .
C45 C 0.3149(10) 0.6064(6) 1.2124(8) 0.098(5) Uani 1 1 d . . .
H45A H 0.2998 0.5755 1.2231 0.117 Uiso 1 1 calc R . .
C46 C 0.3878(10) 0.6154(8) 1.1979(9) 0.117(6) Uani 1 1 d . . .
H46A H 0.4214 0.5901 1.1982 0.140 Uiso 1 1 calc R . .
C47 C 0.4115(8) 0.6611(7) 1.1831(9) 0.105(5) Uani 1 1 d . . .
H47A H 0.4602 0.6663 1.1724 0.126 Uiso 1 1 calc R . .
C48 C 0.3622(6) 0.6995(5) 1.1844(7) 0.074(4) Uani 1 1 d . . .
H48A H 0.3785 0.7304 1.1763 0.089 Uiso 1 1 calc R . .
C49 C 0.2697(6) 0.7956(4) 1.1789(5) 0.054(3) Uani 1 1 d . . .
C50 C 0.3267(7) 0.8129(5) 1.2186(6) 0.075(4) Uani 1 1 d . . .
H50A H 0.3400 0.7965 1.2561 0.090 Uiso 1 1 calc R . .
C51 C 0.3649(9) 0.8550(6) 1.2028(8) 0.092(5) Uani 1 1 d . . .
H51A H 0.4046 0.8653 1.2291 0.111 Uiso 1 1 calc R . .
C52 C 0.3446(9) 0.8815(5) 1.1491(7) 0.090(5) Uani 1 1 d . . .
H52A H 0.3694 0.9096 1.1396 0.108 Uiso 1 1 calc R . .
C53 C 0.2850(8) 0.8649(5) 1.1087(7) 0.078(4) Uani 1 1 d . . .
H53A H 0.2700 0.8824 1.0725 0.094 Uiso 1 1 calc R . .
C54 C 0.2486(6) 0.8217(4) 1.1238(5) 0.057(3) Uani 1 1 d . . .
H54A H 0.2101 0.8105 1.0969 0.069 Uiso 1 1 calc R . .
C55 C -0.0639(5) 0.7259(4) 1.1493(5) 0.052(3) Uani 1 1 d . . .
C56 C -0.0897(7) 0.7570(6) 1.1018(6) 0.073(4) Uani 1 1 d . . .
H56A H -0.0614 0.7835 1.0913 0.088 Uiso 1 1 calc R . .
C57 C -0.1574(8) 0.7493(8) 1.0694(7) 0.102(6) Uani 1 1 d . . .
H57A H -0.1725 0.7703 1.0369 0.122 Uiso 1 1 calc R . .
C58 C -0.2021(9) 0.7120(8) 1.0839(10) 0.112(7) Uani 1 1 d . . .
H58A H -0.2480 0.7077 1.0629 0.135 Uiso 1 1 calc R . .
C59 C -0.1773(8) 0.6818(7) 1.1295(10) 0.109(6) Uani 1 1 d . . .
H59A H -0.2064 0.6553 1.1382 0.131 Uiso 1 1 calc R . .
C60 C -0.1092(7) 0.6873(5) 1.1660(7) 0.078(4) Uani 1 1 d . . .
H60A H -0.0955 0.6664 1.1991 0.093 Uiso 1 1 calc R . .
C61 C 0.0300(6) 0.6985(4) 1.2581(5) 0.052(3) Uani 1 1 d . . .
C62 C 0.0449(8) 0.6512(5) 1.2465(7) 0.077(4) Uani 1 1 d . . .
H62A H 0.0564 0.6416 1.2055 0.092 Uiso 1 1 calc R . .
C63 C 0.0429(9) 0.6163(6) 1.2966(8) 0.097(5) Uani 1 1 d . . .
H63A H 0.0510 0.5839 1.2883 0.116 Uiso 1 1 calc R . .
C64 C 0.0284(9) 0.6323(6) 1.3589(7) 0.097(5) Uani 1 1 d . . .
H64A H 0.0273 0.6106 1.3926 0.116 Uiso 1 1 calc R . .
C65 C 0.0160(9) 0.6803(6) 1.3692(7) 0.089(4) Uani 1 1 d . . .
H65A H 0.0073 0.6908 1.4104 0.107 Uiso 1 1 calc R . .
C66 C 0.0160(7) 0.7135(5) 1.3200(5) 0.066(3) Uani 1 1 d . . .
H66A H 0.0068 0.7457 1.3282 0.080 Uiso 1 1 calc R . .
C67 C 0.0141(6) 0.8003(4) 1.2123(5) 0.053(3) Uani 1 1 d . . .
C68 C -0.0438(7) 0.8143(5) 1.2494(6) 0.069(3) Uani 1 1 d . . .
H68A H -0.0762 0.7913 1.2641 0.083 Uiso 1 1 calc R . .
C69 C -0.0541(10) 0.8626(6) 1.2650(8) 0.101(5) Uani 1 1 d . . .
H69A H -0.0921 0.8719 1.2908 0.122 Uiso 1 1 calc R . .
C70 C -0.0052(12) 0.8965(6) 1.2407(10) 0.118(6) Uani 1 1 d . . .
H70A H -0.0119 0.9288 1.2504 0.142 Uiso 1 1 calc R . .
C71 C 0.0517(10) 0.8840(5) 1.2034(9) 0.098(5) Uani 1 1 d . . .
H71A H 0.0843 0.9070 1.1889 0.118 Uiso 1 1 calc R . .
C72 C 0.0592(7) 0.8359(5) 1.1880(6) 0.072(3) Uani 1 1 d . . .
H72A H 0.0957 0.8270 1.1604 0.086 Uiso 1 1 calc R . .
C73 C 0.2043(6) 0.5211(4) 1.1089(5) 0.057(3) Uani 1 1 d . . .
C74 C 0.2654(7) 0.4904(5) 1.1156(6) 0.072(3) Uani 1 1 d . . .
H74A H 0.2971 0.4869 1.0821 0.086 Uiso 1 1 calc R . .
C75 C 0.2786(9) 0.4654(5) 1.1720(8) 0.094(5) Uani 1 1 d . . .
H75A H 0.3178 0.4439 1.1766 0.113 Uiso 1 1 calc R . .
C76 C 0.2293(11) 0.4736(7) 1.2237(7) 0.107(6) Uani 1 1 d . . .
H76A H 0.2380 0.4582 1.2628 0.129 Uiso 1 1 calc R . .
C77 C 0.1708(10) 0.5034(7) 1.2154(8) 0.102(5) Uani 1 1 d . . .
H77A H 0.1389 0.5077 1.2486 0.123 Uiso 1 1 calc R . .
C78 C 0.1578(8) 0.5273(5) 1.1592(6) 0.078(4) Uani 1 1 d . . .
H78A H 0.1175 0.5479 1.1546 0.093 Uiso 1 1 calc R . .
C79 C 0.1276(6) 0.5070(4) 0.9850(5) 0.053(3) Uani 1 1 d . . .
C80 C 0.0735(8) 0.5227(5) 0.9422(8) 0.097(5) Uani 1 1 d . . .
H80A H 0.0621 0.5552 0.9405 0.117 Uiso 1 1 calc R . .
C81 C 0.0346(10) 0.4908(6) 0.9006(8) 0.109(6) Uani 1 1 d . . .
H81A H -0.0009 0.5019 0.8708 0.131 Uiso 1 1 calc R . .
C82 C 0.0509(8) 0.4426(5) 0.9058(8) 0.087(4) Uani 1 1 d . . .
H82A H 0.0282 0.4212 0.8770 0.104 Uiso 1 1 calc R . .
C83 C 0.1003(9) 0.4250(5) 0.9527(7) 0.093(5) Uani 1 1 d . . .
H83A H 0.1062 0.3921 0.9590 0.112 Uiso 1 1 calc R . .
C84 C 0.1402(8) 0.4573(4) 0.9896(7) 0.078(4) Uani 1 1 d . . .
H84A H 0.1766 0.4460 1.0185 0.093 Uiso 1 1 calc R . .
C85 C 0.2687(6) 0.5589(4) 0.9925(6) 0.057(3) Uani 1 1 d . . .
C86 C 0.3250(7) 0.5846(5) 1.0275(7) 0.076(4) Uani 1 1 d . . .
H86A H 0.3174 0.5945 1.0691 0.091 Uiso 1 1 calc R . .
C87 C 0.3902(9) 0.5946(6) 0.9999(9) 0.096(5) Uani 1 1 d . . .
H87A H 0.4272 0.6111 1.0228 0.116 Uiso 1 1 calc R . .
C88 C 0.4009(9) 0.5802(6) 0.9379(11) 0.107(6) Uani 1 1 d . . .
H88A H 0.4462 0.5861 0.9200 0.129 Uiso 1 1 calc R . .
C89 C 0.3459(10) 0.5571(6) 0.9018(9) 0.097(5) Uani 1 1 d . . .
H89A H 0.3529 0.5493 0.8593 0.117 Uiso 1 1 calc R . .
C90 C 0.2787(8) 0.5457(5) 0.9304(7) 0.073(3) Uani 1 1 d . . .
H90A H 0.2416 0.5293 0.9073 0.087 Uiso 1 1 calc R . .
P6 P -0.3645(2) 0.60577(14) 1.0253(2) 0.0778(10) Uani 1 1 d . . .
F1 F -0.3159(7) 0.6055(5) 1.0884(6) 0.173(6) Uani 1 1 d . . .
F2 F -0.2936(6) 0.6120(4) 0.9839(6) 0.147(4) Uani 1 1 d . . .
F3 F -0.3608(8) 0.5507(4) 1.0186(7) 0.176(5) Uani 1 1 d . . .
F4 F -0.4362(6) 0.6028(5) 1.0642(7) 0.167(5) Uani 1 1 d . . .
F5 F -0.4146(6) 0.6101(4) 0.9624(5) 0.141(4) Uani 1 1 d . . .
F6 F -0.3662(6) 0.6627(4) 1.0287(6) 0.135(4) Uani 1 1 d . . .
P7 P -0.0575(2) 0.46902(12) 1.3019(2) 0.1001(12) Uani 1 1 d . . .
F7 F -0.1036(15) 0.4574(10) 1.2290(13) 0.156(9) Uiso 0.50 1 d P A 2
F8 F -0.0822(16) 0.5187(10) 1.2760(14) 0.156(9) Uiso 0.50 1 d P A 2
F9 F 0.0100(14) 0.4761(10) 1.2584(12) 0.146(8) Uiso 0.50 1 d P A 2
F10 F -0.1347(14) 0.4545(9) 1.3212(12) 0.152(8) Uiso 0.50 1 d P A 2
F11 F -0.0412(17) 0.4143(11) 1.3072(16) 0.195(11) Uiso 0.50 1 d P A 2
F12 F -0.0126(16) 0.4909(10) 1.3624(13) 0.189(9) Uiso 0.50 1 d P A 2
F7A F -0.0716(11) 0.5134(7) 1.3411(9) 0.132(5) Uiso 0.50 1 d P A 1
F8A F -0.0253(11) 0.5090(7) 1.2517(9) 0.126(5) Uiso 0.50 1 d P A 1
F9A F 0.0254(10) 0.4713(7) 1.3258(9) 0.138(5) Uiso 0.50 1 d P A 1
F10A F -0.0723(11) 0.4299(7) 1.2485(10) 0.129(5) Uiso 0.50 1 d P A 1
O98 O -0.493(2) 0.5180(14) 1.1532(18) 0.180(14) Uiso 0.50 1 d P . .
H98A H -0.522(9) 0.547(6) 1.128(7) 0.06(4) Uiso 0.50 1 d P . .
O99 O 0.1344 0.6585 1.5487 0.198(17) Uiso 0.50 1 d P . .
H99A H 0.0977 0.6499 1.5304 0.200 Uiso 0.50 1 d P . .
H99B H 0.1751 0.6568 1.5211 0.200 Uiso 0.50 1 d P . .

loop_
_atom_site_aniso_label
_atom_site_aniso_U_11
_atom_site_aniso_U_22
_atom_site_aniso_U_33
_atom_site_aniso_U_23
_atom_site_aniso_U_13
_atom_site_aniso_U_12
Pt1 0.02857(17) 0.0462(2) 0.03214(18) -0.00016(14) 0.00025(13) -0.00042(15)
Pt2 0.03051(18) 0.0509(2) 0.03127(18) -0.00394(15) 0.00026(13) -0.00505(15)
Hg3 0.0582(3) 0.0472(2) 0.0529(2) -0.00138(18) 0.00348(19) -0.00151(19)
S1 0.0315(11) 0.0510(13) 0.0338(11) -0.0018(10) -0.0023(9) -0.0024(10)
S2 0.0306(11) 0.0546(14) 0.0339(11) -0.0037(10) 0.0003(9) -0.0042(10)
P1 0.0354(12) 0.0539(15) 0.0388(13) 0.0021(11) -0.0021(10) 0.0026(11)
P2 0.0326(12) 0.0512(15) 0.0395(13) 0.0034(11) 0.0028(10) -0.0004(11)
P3 0.0391(13) 0.0616(16) 0.0356(13) -0.0036(11) -0.0035(10) -0.0092(12)
P4 0.0370(13) 0.0608(16) 0.0382(13) -0.0105(11) 0.0052(10) -0.0056(12)
P5 0.0483(15) 0.0475(15) 0.0557(16) 0.0012(12) -0.0037(12) -0.0049(12)
C1 0.054(6) 0.052(6) 0.059(7) 0.003(5) -0.001(5) 0.003(5)
C2 0.065(7) 0.060(7) 0.069(8) -0.004(6) 0.011(6) 0.006(6)
C3 0.110(13) 0.077(10) 0.108(12) -0.018(9) 0.034(10) 0.007(9)
C4 0.117(14) 0.089(12) 0.117(14) 0.001(10) -0.003(11) 0.056(11)
C5 0.097(12) 0.106(13) 0.129(16) 0.014(12) -0.018(11) 0.037(11)
C6 0.071(9) 0.081(9) 0.091(10) 0.000(8) -0.017(7) 0.028(7)
C7 0.042(5) 0.062(7) 0.042(5) 0.004(5) -0.012(4) -0.003(5)
C8 0.068(8) 0.065(8) 0.070(8) -0.005(6) -0.022(6) -0.001(6)
C9 0.125(14) 0.057(8) 0.092(11) -0.011(7) -0.048(10) 0.001(9)
C10 0.104(14) 0.107(14) 0.106(13) 0.029(11) -0.046(11) -0.055(12)
C11 0.055(8) 0.126(14) 0.086(10) 0.019(10) -0.010(7) -0.029(9)
C12 0.041(6) 0.088(9) 0.065(7) -0.001(6) -0.005(5) -0.011(6)
C13 0.044(6) 0.091(9) 0.040(6) 0.012(6) -0.006(5) 0.010(6)
C14 0.053(7) 0.091(9) 0.064(8) 0.022(7) -0.010(6) -0.007(7)
C15 0.060(8) 0.160(17) 0.090(11) 0.073(12) -0.004(8) -0.001(9)
C16 0.081(11) 0.21(2) 0.050(9) 0.042(12) 0.004(8) 0.013(13)
C17 0.091(12) 0.20(2) 0.039(7) 0.001(10) 0.009(7) 0.012(13)
C18 0.078(9) 0.102(11) 0.053(7) 0.001(7) -0.002(6) 0.007(8)
C19 0.041(5) 0.066(7) 0.044(6) -0.006(5) 0.001(4) -0.002(5)
C20 0.049(6) 0.092(9) 0.046(6) 0.008(6) 0.004(5) 0.007(6)
C21 0.089(11) 0.134(14) 0.039(7) -0.003(8) 0.005(6) 0.018(10)
C22 0.095(11) 0.134(15) 0.052(8) -0.041(9) 0.001(7) 0.015(11)
C23 0.082(9) 0.088(10) 0.077(9) -0.032(8) 0.011(7) -0.002(8)
C24 0.069(8) 0.068(8) 0.052(7) -0.006(6) 0.008(6) -0.004(6)
C25 0.047(6) 0.059(7) 0.057(6) 0.010(5) -0.005(5) -0.002(5)
C26 0.059(7) 0.055(7) 0.089(9) 0.007(6) -0.002(6) 0.002(6)
C27 0.088(11) 0.063(9) 0.130(14) 0.001(9) 0.012(10) 0.001(8)
C28 0.136(18) 0.059(10) 0.19(2) 0.026(12) -0.065(16) -0.022(11)
C29 0.087(11) 0.072(10) 0.145(15) 0.030(10) -0.022(10) -0.030(9)
C30 0.060(8) 0.074(9) 0.091(10) 0.020(7) -0.001(7) -0.004(7)
C31 0.035(5) 0.067(7) 0.040(5) 0.011(5) 0.004(4) -0.002(5)
C32 0.036(5) 0.089(9) 0.063(7) -0.010(6) 0.005(5) 0.002(6)
C33 0.047(7) 0.129(13) 0.061(8) -0.003(8) -0.008(6) -0.023(8)
C34 0.042(7) 0.114(12) 0.094(11) 0.037(9) -0.011(7) -0.004(8)
C35 0.049(7) 0.081(9) 0.106(11) 0.009(8) -0.002(7) 0.016(7)
C36 0.046(6) 0.070(7) 0.062(7) 0.005(6) 0.001(5) 0.009(6)
C37 0.039(5) 0.090(8) 0.032(5) -0.005(5) -0.003(4) -0.011(6)
C38 0.081(9) 0.115(12) 0.042(7) 0.005(7) -0.006(6) -0.007(8)
C39 0.108(13) 0.153(17) 0.050(8) 0.018(10) 0.008(8) -0.013(12)
C40 0.071(10) 0.20(2) 0.052(9) -0.038(12) 0.010(8) -0.017(12)
C41 0.074(10) 0.143(15) 0.063(9) -0.041(10) 0.003(7) -0.010(10)
C42 0.055(7) 0.100(10) 0.059(7) -0.025(7) -0.002(6) -0.006(7)
C43 0.043(6) 0.070(7) 0.043(6) 0.003(5) -0.014(4) -0.005(5)
C44 0.062(7) 0.071(8) 0.075(8) -0.005(7) -0.014(6) -0.005(7)
C45 0.107(13) 0.076(10) 0.106(12) -0.002(8) -0.046(10) 0.007(9)
C46 0.081(12) 0.131(16) 0.135(16) -0.018(13) -0.040(11) 0.042(12)
C47 0.053(8) 0.117(14) 0.143(16) -0.003(12) -0.013(9) 0.006(9)
C48 0.041(6) 0.092(10) 0.089(9) 0.004(8) -0.008(6) 0.003(7)
C49 0.054(6) 0.063(7) 0.045(6) -0.012(5) -0.002(5) -0.012(5)
C50 0.075(8) 0.100(10) 0.049(7) -0.009(7) -0.006(6) -0.030(8)
C51 0.091(11) 0.102(11) 0.083(10) -0.033(9) 0.002(8) -0.053(9)
C52 0.110(12) 0.082(10) 0.080(10) -0.015(8) 0.019(9) -0.040(9)
C53 0.091(10) 0.067(8) 0.078(9) -0.001(7) 0.010(8) -0.011(7)
C54 0.050(6) 0.065(7) 0.057(7) -0.007(5) 0.007(5) -0.008(6)
C55 0.034(5) 0.078(8) 0.046(6) -0.018(5) 0.007(4) -0.004(5)
C56 0.049(7) 0.117(11) 0.054(7) -0.009(7) 0.000(5) -0.003(7)
C57 0.046(7) 0.193(19) 0.067(9) -0.031(10) -0.006(7) 0.031(10)
C58 0.051(9) 0.165(19) 0.119(15) -0.047(13) -0.029(9) 0.007(11)
C59 0.056(9) 0.116(14) 0.153(17) -0.050(13) -0.004(10) -0.030(9)
C60 0.052(7) 0.090(10) 0.090(10) -0.022(8) 0.005(7) -0.010(7)
C61 0.047(6) 0.063(7) 0.047(6) -0.002(5) 0.008(5) -0.011(5)
C62 0.079(9) 0.080(9) 0.073(9) -0.004(7) 0.020(7) -0.011(7)
C63 0.106(12) 0.073(9) 0.113(13) 0.020(9) 0.027(10) -0.003(9)
C64 0.115(13) 0.111(13) 0.067(9) 0.025(9) 0.030(9) 0.001(10)
C65 0.094(11) 0.121(13) 0.052(8) -0.001(8) 0.014(7) 0.002(10)
C66 0.067(8) 0.089(9) 0.044(6) 0.003(6) 0.010(6) -0.007(7)
C67 0.049(6) 0.062(7) 0.047(6) -0.008(5) 0.000(5) -0.003(5)
C68 0.057(7) 0.079(9) 0.072(8) -0.014(7) 0.014(6) 0.002(6)
C69 0.113(13) 0.092(12) 0.102(12) -0.022(9) 0.032(10) 0.031(10)
C70 0.137(17) 0.067(11) 0.150(17) -0.020(11) -0.006(14) 0.026(11)
C71 0.107(13) 0.059(9) 0.130(14) -0.006(9) 0.019(11) 0.004(9)
C72 0.057(7) 0.073(9) 0.086(9) -0.002(7) 0.002(6) -0.003(6)
C73 0.060(7) 0.053(6) 0.058(7) 0.000(5) -0.007(5) -0.013(5)
C74 0.068(8) 0.078(9) 0.070(8) 0.008(7) -0.005(6) 0.003(7)
C75 0.095(11) 0.084(10) 0.101(12) 0.027(9) -0.022(10) 0.001(9)
C76 0.129(15) 0.130(15) 0.062(9) 0.030(9) -0.008(10) -0.037(13)
C77 0.088(12) 0.137(15) 0.083(12) -0.004(10) 0.007(9) -0.010(11)
C78 0.074(9) 0.093(10) 0.065(8) 0.007(7) -0.006(7) -0.016(8)
C79 0.047(6) 0.053(6) 0.057(6) -0.002(5) -0.003(5) -0.005(5)
C80 0.104(11) 0.056(8) 0.125(13) 0.003(8) -0.070(10) -0.007(8)
C81 0.132(15) 0.085(11) 0.105(13) 0.008(9) -0.063(11) -0.016(10)
C82 0.083(10) 0.078(10) 0.099(11) -0.023(8) -0.006(8) -0.020(8)
C83 0.117(13) 0.058(8) 0.101(11) -0.023(8) -0.033(10) 0.004(8)
C84 0.080(9) 0.060(8) 0.091(10) -0.009(7) -0.030(7) 0.012(7)
C85 0.056(7) 0.052(6) 0.063(7) 0.012(5) -0.005(5) -0.003(5)
C86 0.055(7) 0.090(10) 0.082(9) 0.012(7) -0.002(6) -0.021(7)
C87 0.083(11) 0.103(12) 0.102(12) 0.024(10) -0.007(9) -0.029(9)
C88 0.064(9) 0.096(12) 0.165(19) 0.009(12) 0.031(11) -0.014(9)
C89 0.099(12) 0.090(11) 0.106(12) 0.007(9) 0.040(10) -0.005(10)
C90 0.075(9) 0.063(8) 0.081(9) -0.001(7) 0.014(7) -0.002(7)
P6 0.058(2) 0.069(2) 0.105(3) 0.007(2) -0.0124(19) 0.0010(17)
F1 0.135(10) 0.218(14) 0.158(11) 0.046(10) -0.078(9) -0.034(9)
F2 0.090(7) 0.156(10) 0.200(12) 0.038(9) 0.048(7) 0.030(7)
F3 0.247(16) 0.065(6) 0.218(13) 0.017(7) 0.018(11) 0.020(8)
F4 0.106(8) 0.204(13) 0.195(13) 0.018(10) 0.046(8) -0.045(9)
F5 0.126(8) 0.151(9) 0.141(9) 0.021(7) -0.055(7) -0.028(7)
F6 0.146(10) 0.088(7) 0.173(10) -0.004(6) 0.019(8) 0.005(6)
P7 0.092(2) 0.0629(18) 0.149(4) 0.0074(19) 0.044(2) 0.0192(17)

loop_
_atom_type_symbol
_atom_type_description
_atom_type_scat_dispersion_real
_atom_type_scat_dispersion_imag
_atom_type_scat_source
C C 0.0033 0.0016 'International Tables Vol C Tables 4.2.6.8 and 6.1.1.4'
H H 0.0000 0.0000 'International Tables Vol C Tables 4.2.6.8 and 6.1.1.4'
F F 0.0171 0.0103 'International Tables Vol C Tables 4.2.6.8 and 6.1.1.4'
P P 0.1023 0.0942 'International Tables Vol C Tables 4.2.6.8 and 6.1.1.4'
S S 0.1246 0.1234 'International Tables Vol C Tables 4.2.6.8 and 6.1.1.4'
Pt Pt -1.7033 8.3905 'International Tables Vol C Tables 4.2.6.8 and 6.1.1.4'
Hg Hg -2.3894 9.2266 'International Tables Vol C Tables 4.2.6.8 and 6.1.1.4'
O O 0.0106 0.0060 'International Tables Vol C Tables 4.2.6.8 and 6.1.1.4'

loop_
_geom_angle_atom_site_label_1
_geom_angle_atom_site_label_2
_geom_angle_atom_site_label_3
_geom_angle
_geom_angle_site_symmetry_1
_geom_angle_site_symmetry_3
_geom_angle_publ_flag
P2 Pt1 P1 98.08(9) . . ?
P2 Pt1 S1 91.60(8) . . ?
P1 Pt1 S1 170.28(9) . . ?
P2 Pt1 S2 173.31(9) . . ?
P1 Pt1 S2 88.09(8) . . ?
S1 Pt1 S2 82.20(8) . . ?
P2 Pt1 Hg3 125.22(7) . . ?
P1 Pt1 Hg3 117.06(7) . . ?
S1 Pt1 Hg3 55.52(6) . . ?
S2 Pt1 Hg3 48.81(6) . . ?
P3 Pt2 P4 99.02(9) . . ?
P3 Pt2 S1 85.44(8) . . ?
P4 Pt2 S1 175.30(8) . . ?
P3 Pt2 S2 167.84(9) . . ?
P4 Pt2 S2 93.07(8) . . ?
S1 Pt2 S2 82.44(7) . . ?
P3 Pt2 Hg3 121.92(7) . . ?
P4 Pt2 Hg3 120.25(7) . . ?
S1 Pt2 Hg3 55.57(6) . . ?
S2 Pt2 Hg3 49.10(6) . . ?
P5 Hg3 S2 166.96(9) . . ?
P5 Hg3 S1 116.65(8) . . ?
S2 Hg3 S1 75.54(7) . . ?
P5 Hg3 Pt2 143.65(7) . . ?
S2 Hg3 Pt2 47.96(5) . . ?
S1 Hg3 Pt2 46.93(5) . . ?
P5 Hg3 Pt1 135.93(7) . . ?
S2 Hg3 Pt1 48.67(5) . . ?
S1 Hg3 Pt1 46.23(5) . . ?
Pt2 Hg3 Pt1 62.343(12) . . ?
Pt1 S1 Pt2 88.33(8) . . ?
Pt1 S1 Hg3 78.25(6) . . ?
Pt2 S1 Hg3 77.50(6) . . ?
Pt2 S2 Pt1 86.87(7) . . ?
Pt2 S2 Hg3 82.95(7) . . ?
Pt1 S2 Hg3 82.52(7) . . ?
C1 P1 C7 105.3(5) . . ?
C1 P1 C13 102.8(5) . . ?
C7 P1 C13 104.5(5) . . ?
C1 P1 Pt1 112.7(4) . . ?
C7 P1 Pt1 107.9(3) . . ?
C13 P1 Pt1 122.2(3) . . ?
C25 P2 C19 111.1(5) . . ?
C25 P2 C31 99.2(5) . . ?
C19 P2 C31 104.2(5) . . ?
C25 P2 Pt1 116.0(4) . . ?
C19 P2 Pt1 108.5(3) . . ?
C31 P2 Pt1 117.1(3) . . ?
C49 P3 C43 106.2(5) . . ?
C49 P3 C37 102.9(5) . . ?
C43 P3 C37 103.9(5) . . ?
C49 P3 Pt2 112.9(4) . . ?
C43 P3 Pt2 108.2(3) . . ?
C37 P3 Pt2 121.6(3) . . ?
C55 P4 C67 100.2(5) . . ?
C55 P4 C61 104.3(5) . . ?
C67 P4 C61 110.3(5) . . ?
C55 P4 Pt2 114.7(3) . . ?
C67 P4 Pt2 116.5(4) . . ?
C61 P4 Pt2 109.7(4) . . ?
C79 P5 C73 107.4(5) . . ?
C79 P5 C85 108.3(5) . . ?
C73 P5 C85 108.2(5) . . ?
C79 P5 Hg3 114.1(4) . . ?
C73 P5 Hg3 113.5(4) . . ?
C85 P5 Hg3 105.1(4) . . ?
C2 C1 C6 119.5(11) . . ?
C2 C1 P1 120.5(9) . . ?
C6 C1 P1 119.9(9) . . ?
C1 C2 C3 118.8(13) . . ?
C4 C3 C2 120.4(15) . . ?
C5 C4 C3 119.5(15) . . ?
C4 C5 C6 122.4(16) . . ?
C1 C6 C5 119.2(14) . . ?
C8 C7 C12 118.0(11) . . ?
C8 C7 P1 119.3(8) . . ?
C12 C7 P1 122.7(9) . . ?
C9 C8 C7 119.3(13) . . ?
C8 C9 C10 121.6(15) . . ?
C11 C10 C9 119.2(14) . . ?
C10 C11 C12 121.2(15) . . ?
C11 C12 C7 120.6(13) . . ?
C18 C13 C14 119.3(11) . . ?
C18 C13 P1 121.6(10) . . ?
C14 C13 P1 119.1(10) . . ?
C13 C14 C15 120.5(14) . . ?
C16 C15 C14 119.4(16) . . ?
C17 C16 C15 120.0(15) . . ?
C16 C17 C18 121.9(17) . . ?
C13 C18 C17 118.7(15) . . ?
C24 C19 C20 119.0(11) . . ?
C24 C19 P2 115.8(8) . . ?
C20 C19 P2 125.1(9) . . ?
C21 C20 C19 119.1(13) . . ?
C22 C21 C20 121.1(13) . . ?
C21 C22 C23 121.8(13) . . ?
C22 C23 C24 119.2(14) . . ?
C19 C24 C23 119.7(12) . . ?
C26 C25 C30 118.0(11) . . ?
C26 C25 P2 120.3(9) . . ?
C30 C25 P2 121.3(9) . . ?
C27 C26 C25 123.4(13) . . ?
C28 C27 C26 117.8(16) . . ?
C27 C28 C29 122.6(15) . . ?
C30 C29 C28 115.5(16) . . ?
C29 C30 C25 122.7(15) . . ?
C36 C31 C32 118.7(10) . . ?
C36 C31 P2 124.1(8) . . ?
C32 C31 P2 117.0(8) . . ?
C33 C32 C31 120.1(11) . . ?
C32 C33 C34 119.7(13) . . ?
C35 C34 C33 120.3(12) . . ?
C36 C35 C34 119.8(13) . . ?
C35 C36 C31 121.4(12) . . ?
C38 C37 C42 117.7(11) . . ?
C38 C37 P3 123.6(10) . . ?
C42 C37 P3 118.8(9) . . ?
C37 C38 C39 119.9(15) . . ?
C40 C39 C38 120.9(16) . . ?
C41 C40 C39 121.6(15) . . ?
C40 C41 C42 118.5(17) . . ?
C41 C42 C37 121.4(15) . . ?
C48 C43 C44 120.2(12) . . ?
C48 C43 P3 122.8(10) . . ?
C44 C43 P3 116.9(9) . . ?
C43 C44 C45 119.5(13) . . ?
C46 C45 C44 118.7(16) . . ?
C47 C46 C45 121.4(16) . . ?
C46 C47 C48 119.8(15) . . ?
C43 C48 C47 120.3(14) . . ?
C50 C49 C54 118.9(11) . . ?
C50 C49 P3 120.8(9) . . ?
C54 C49 P3 120.2(8) . . ?
C49 C50 C51 120.7(13) . . ?
C52 C51 C50 121.2(13) . . ?
C51 C52 C53 118.9(13) . . ?
C54 C53 C52 119.5(13) . . ?
C49 C54 C53 120.8(11) . . ?
C56 C55 C60 118.3(11) . . ?
C56 C55 P4 118.4(9) . . ?
C60 C55 P4 123.3(10) . . ?
C57 C56 C55 121.1(15) . . ?
C58 C57 C56 122.1(17) . . ?
C59 C58 C57 117.1(15) . . ?
C58 C59 C60 124.7(17) . . ?
C55 C60 C59 116.6(15) . . ?
C62 C61 C66 120.0(11) . . ?
C62 C61 P4 115.7(9) . . ?
C66 C61 P4 124.3(9) . . ?
C61 C62 C63 120.8(13) . . ?
C64 C63 C62 118.2(15) . . ?
C65 C64 C63 119.3(14) . . ?
C64 C65 C66 121.9(13) . . ?
C65 C66 C61 119.8(13) . . ?
C68 C67 C72 118.2(11) . . ?
C68 C67 P4 121.9(9) . . ?
C72 C67 P4 119.6(9) . . ?
C67 C68 C69 120.9(13) . . ?
C70 C69 C68 118.0(14) . . ?
C71 C70 C69 122.5(15) . . ?
C70 C71 C72 117.7(16) . . ?
C71 C72 C67 122.5(13) . . ?
C78 C73 C74 120.2(12) . . ?
C78 C73 P5 120.3(10) . . ?
C74 C73 P5 119.4(9) . . ?
C75 C74 C73 120.0(14) . . ?
C74 C75 C76 117.9(15) . . ?
C77 C76 C75 120.3(15) . . ?
C78 C77 C76 121.1(16) . . ?
C77 C78 C73 120.4(15) . . ?
C80 C79 C84 117.8(11) . . ?
C80 C79 P5 120.8(9) . . ?
C84 C79 P5 121.3(9) . . ?
C79 C80 C81 121.8(13) . . ?
C82 C81 C80 117.7(14) . . ?
C81 C82 C83 121.9(13) . . ?
C84 C83 C82 118.3(13) . . ?
C83 C84 C79 121.9(12) . . ?
C90 C85 C86 120.1(12) . . ?
C90 C85 P5 122.9(9) . . ?
C86 C85 P5 116.8(10) . . ?
C87 C86 C85 119.9(14) . . ?
C86 C87 C88 119.8(15) . . ?
C89 C88 C87 121.4(15) . . ?
C88 C89 C90 119.0(16) . . ?
C85 C90 C89 119.5(14) . . ?
F3 P6 F1 92.7(8) . . ?
F3 P6 F4 92.0(8) . . ?
F1 P6 F4 90.5(8) . . ?
F3 P6 F5 91.4(7) . . ?
F1 P6 F5 175.8(8) . . ?
F4 P6 F5 88.8(7) . . ?
F3 P6 F6 177.0(8) . . ?
F1 P6 F6 88.8(7) . . ?
F4 P6 F6 90.6(7) . . ?
F5 P6 F6 87.0(6) . . ?
F3 P6 F2 91.1(7) . . ?
F1 P6 F2 91.4(8) . . ?
F4 P6 F2 176.2(8) . . ?
F5 P6 F2 89.1(7) . . ?
F6 P6 F2 86.2(6) . . ?
F8 P7 F10 94.4(15) . . ?
F8 P7 F11 162.5(17) . . ?
F10 P7 F11 84.0(14) . . ?
F8 P7 F12 93.7(15) . . ?
F10 P7 F12 109.4(14) . . ?
F11 P7 F12 103.2(16) . . ?
F8 P7 F9 84.5(14) . . ?
F10 P7 F9 159.0(14) . . ?
F11 P7 F9 90.9(15) . . ?
F12 P7 F9 91.6(14) . . ?
F8 P7 F7A 53.5(11) . . ?
F10 P7 F7A 83.9(12) . . ?
F11 P7 F7A 143.0(14) . . ?
F12 P7 F7A 49.4(11) . . ?
F9 P7 F7A 111.5(12) . . ?
F8 P7 F9A 109.6(13) . . ?
F10 P7 F9A 143.4(12) . . ?
F11 P7 F9A 80.8(14) . . ?
F12 P7 F9A 44.0(10) . . ?
F9 P7 F9A 54.4(10) . . ?
F7A P7 F9A 88.6(10) . . ?
F8 P7 F10A 109.5(14) . . ?
F10 P7 F10A 82.8(12) . . ?
F11 P7 F10A 53.0(12) . . ?
F12 P7 F10A 153.1(14) . . ?
F9 P7 F10A 77.8(11) . . ?
F7A P7 F10A 157.4(12) . . ?
F9A P7 F10A 112.8(11) . . ?
F8 P7 F8A 43.9(11) . . ?
F10 P7 F8A 134.4(12) . . ?
F11 P7 F8A 129.3(14) . . ?
F12 P7 F8A 93.7(12) . . ?
F9 P7 F8A 40.6(9) . . ?
F7A P7 F8A 82.4(10) . . ?
F9A P7 F8A 79.4(10) . . ?
F10A P7 F8A 93.9(10) . . ?
F8 P7 F7 74.8(14) . . ?
F10 P7 F7 76.9(13) . . ?
F11 P7 F7 87.9(14) . . ?
F12 P7 F7 167.6(14) . . ?
F9 P7 F7 82.6(13) . . ?
F7A P7 F7 122.9(12) . . ?
F9A P7 F7 135.0(12) . . ?
F10A P7 F7 35.7(9) . . ?
F8A P7 F7 74.7(11) . . ?

loop_
_geom_bond_atom_site_label_1
_geom_bond_atom_site_label_2
_geom_bond_distance
_geom_bond_site_symmetry_2
_geom_bond_publ_flag
Pt1 P2 2.300(2) . ?
Pt1 P1 2.328(2) . ?
Pt1 S1 2.360(2) . ?
Pt1 S2 2.423(2) . ?
Pt1 Hg3 3.1993(5) . ?
Pt2 P3 2.306(2) . ?
Pt2 P4 2.308(2) . ?
Pt2 S1 2.386(2) . ?
Pt2 S2 2.386(2) . ?
Pt2 Hg3 3.1885(5) . ?
Hg3 P5 2.402(3) . ?
Hg3 S2 2.428(2) . ?
Hg3 S1 2.694(2) . ?
P1 C1 1.826(11) . ?
P1 C7 1.830(11) . ?
P1 C13 1.842(11) . ?
P2 C25 1.813(11) . ?
P2 C19 1.834(11) . ?
P2 C31 1.841(10) . ?
P3 C49 1.836(11) . ?
P3 C43 1.839(12) . ?
P3 C37 1.845(10) . ?
P4 C55 1.826(10) . ?
P4 C67 1.829(11) . ?
P4 C61 1.829(11) . ?
P5 C79 1.800(11) . ?
P5 C73 1.814(11) . ?
P5 C85 1.816(12) . ?
C1 C2 1.397(16) . ?
C1 C6 1.401(16) . ?
C2 C3 1.411(18) . ?
C3 C4 1.41(2) . ?
C4 C5 1.33(2) . ?
C5 C6 1.40(2) . ?
C7 C8 1.412(16) . ?
C7 C12 1.411(15) . ?
C8 C9 1.387(19) . ?
C9 C10 1.39(2) . ?
C10 C11 1.36(2) . ?
C11 C12 1.384(18) . ?
C13 C18 1.387(17) . ?
C13 C14 1.397(17) . ?
C14 C15 1.411(18) . ?
C15 C16 1.39(3) . ?
C16 C17 1.34(3) . ?
C17 C18 1.431(19) . ?
C19 C24 1.396(15) . ?
C19 C20 1.400(15) . ?
C20 C21 1.397(18) . ?
C21 C22 1.34(2) . ?
C22 C23 1.36(2) . ?
C23 C24 1.416(16) . ?
C25 C26 1.385(16) . ?
C25 C30 1.404(16) . ?
C26 C27 1.382(18) . ?
C27 C28 1.36(3) . ?
C28 C29 1.48(3) . ?
C29 C30 1.380(19) . ?
C31 C36 1.385(15) . ?
C31 C32 1.401(15) . ?
C32 C33 1.390(16) . ?
C33 C34 1.39(2) . ?
C34 C35 1.38(2) . ?
C35 C36 1.371(16) . ?
C37 C38 1.368(17) . ?
C37 C42 1.409(17) . ?
C38 C39 1.400(19) . ?
C39 C40 1.35(2) . ?
C40 C41 1.35(3) . ?
C41 C42 1.395(18) . ?
C43 C48 1.379(15) . ?
C43 C44 1.410(16) . ?
C44 C45 1.413(19) . ?
C45 C46 1.39(2) . ?
C46 C47 1.38(2) . ?
C47 C48 1.39(2) . ?
C49 C50 1.384(15) . ?
C49 C54 1.403(15) . ?
C50 C51 1.409(19) . ?
C51 C52 1.38(2) . ?
C52 C53 1.42(2) . ?
C53 C54 1.415(16) . ?
C55 C56 1.384(17) . ?
C55 C60 1.406(17) . ?
C56 C57 1.391(18) . ?
C57 C58 1.36(3) . ?
C58 C59 1.34(2) . ?
C59 C60 1.43(2) . ?
C61 C62 1.367(17) . ?
C61 C66 1.395(15) . ?
C62 C63 1.432(19) . ?
C63 C64 1.41(2) . ?
C64 C65 1.38(2) . ?
C65 C66 1.383(18) . ?
C67 C68 1.388(15) . ?
C67 C72 1.394(16) . ?
C68 C69 1.396(19) . ?
C69 C70 1.41(2) . ?
C70 C71 1.36(2) . ?
C71 C72 1.386(18) . ?
C73 C78 1.388(17) . ?
C73 C74 1.399(17) . ?
C74 C75 1.384(18) . ?
C75 C76 1.45(2) . ?
C76 C77 1.35(2) . ?
C77 C78 1.36(2) . ?
C79 C80 1.371(16) . ?
C79 C84 1.404(16) . ?
C80 C81 1.410(18) . ?
C81 C82 1.38(2) . ?
C82 C83 1.39(2) . ?
C83 C84 1.371(17) . ?
C85 C90 1.369(16) . ?
C85 C86 1.422(16) . ?
C86 C87 1.365(19) . ?
C87 C88 1.38(2) . ?
C88 C89 1.38(2) . ?
C89 C90 1.416(19) . ?
P6 F3 1.542(11) . ?
P6 F1 1.554(11) . ?
P6 F4 1.564(11) . ?
P6 F5 1.572(10) . ?
P6 F6 1.586(11) . ?
P6 F2 1.589(10) . ?
P7 F8 1.54(3) . ?
P7 F10 1.52(3) . ?
P7 F11 1.56(3) . ?
P7 F12 1.60(3) . ?
P7 F9 1.57(2) . ?
P7 F7A 1.513(19) . ?
P7 F9A 1.564(19) . ?
P7 F10A 1.574(19) . ?
P7 F8A 1.654(19) . ?
P7 F7 1.74(3) . ?
